data_1501740
loop_
_publ_author_name
'Naumov, Pan\<ce'
'Ishizawa, Nobuo'
'Wang, Jun'
'Pejov, Ljup\<co'
'Pumera, Martin'
'Lee, Sang Cheol'

_publ_section_title
;
 On the origin of the solid-state thermochromism and thermal fatigue of
 polycyclic overcrowded enes.
;
_journal_issue 30
_journal_name_full 'The journal of physical chemistry. A'
_journal_page_first 8563
_journal_page_last 8570
_journal_paper_doi 10.1021/jp2040339
_journal_volume 115
_journal_year 2011
_chemical_formula_moiety 'C28 H16 O2'
_chemical_formula_sum 'C28 H16 O2'
_chemical_formula_weight 384.41
_chemical_name_common bainthrone
_chemical_name_systematic
;
9,9'-bi-9(10H)-anthracenylidene-10,1'-dione
;
_space_group_IT_number 14
_symmetry_cell_setting monoclinic
_symmetry_space_group_name_Hall '-P 2yn'
_symmetry_space_group_name_H-M 'P 1 21/n 1'
_atom_sites_solution_hydrogens geom
_atom_sites_solution_primary direct
_atom_sites_solution_secondary difmap
_audit_creation_method 'Manual editing of SHELXL-97'
_cell_angle_alpha 90.00
_cell_angle_beta 109.646(4)
_cell_angle_gamma 90.00
_cell_formula_units_Z 2
_cell_length_a 10.2391(11)
_cell_length_b 8.5602(9)
_cell_length_c 11.6621(11)
_cell_measurement_temperature 432(2)
_cell_volume 962.67(17)
_computing_cell_refinement 'SAINT (Bruker, 1999)'
_computing_data_collection 'SMART (Bruker, 1999'
_computing_data_reduction 'SAINT (Bruker, 1999)'
_computing_publication_material 'SHELXL-97 (Sheldrick, 1997)'
_computing_structure_refinement 'SHELXL-97 (Sheldrick, 1997)'
_computing_structure_solution 'SIR-92 (Altomare, 1992)'
_diffrn_ambient_temperature 432(2)
_diffrn_measured_fraction_theta_full 1.000
_diffrn_measured_fraction_theta_max 1.000
_diffrn_measurement_device_type 'Bruker APEX CCD diffractometer'
_diffrn_measurement_method '\w scan'
_diffrn_radiation_monochromator graphite
_diffrn_radiation_source 'sealed tube'
_diffrn_radiation_type MoK\a
_diffrn_radiation_wavelength 0.71073
_diffrn_reflns_av_R_equivalents 0.0469
_diffrn_reflns_av_sigmaI/netI 0.0570
_diffrn_reflns_limit_h_max 11
_diffrn_reflns_limit_h_min -8
_diffrn_reflns_limit_k_max 7
_diffrn_reflns_limit_k_min -9
_diffrn_reflns_limit_l_max 12
_diffrn_reflns_limit_l_min -12
_diffrn_reflns_number 4749
_diffrn_reflns_theta_full 23.27
_diffrn_reflns_theta_max 23.27
_diffrn_reflns_theta_min 2.29
_exptl_absorpt_coefficient_mu 0.082
_exptl_absorpt_correction_T_max 0.9837
_exptl_absorpt_correction_T_min 0.9797
_exptl_absorpt_correction_type empirical
_exptl_absorpt_process_details 'APEX2-W2K/NT (Bruker, 2006)'
_exptl_crystal_colour yellow-green
_exptl_crystal_density_diffrn 1.326
_exptl_crystal_density_meas ?
_exptl_crystal_density_method 'not measured'
_exptl_crystal_description paralellepiped
_exptl_crystal_F_000 400
_exptl_crystal_size_max 0.25
_exptl_crystal_size_mid 0.20
_exptl_crystal_size_min 0.20
_refine_diff_density_max 0.136
_refine_diff_density_min -0.120
_refine_diff_density_rms 0.034
_refine_ls_extinction_coef 0.024(3)
_refine_ls_extinction_expression Fc^*^=kFc[1+0.001xFc^2^\l^3^/sin(2\q)]^-1/4^
_refine_ls_extinction_method SHELXL
_refine_ls_goodness_of_fit_ref 0.945
_refine_ls_hydrogen_treatment mixed
_refine_ls_matrix_type full
_refine_ls_number_parameters 137
_refine_ls_number_reflns 1375
_refine_ls_number_restraints 0
_refine_ls_restrained_S_all 0.945
_refine_ls_R_factor_all 0.0925
_refine_ls_R_factor_gt 0.0419
_refine_ls_shift/su_max 0.000
_refine_ls_shift/su_mean 0.000
_refine_ls_structure_factor_coef Fsqd
_refine_ls_weighting_details 'calc w=1/[\s^2^(Fo^2^)+(0.0458P)^2^+0.0000P] where P=(Fo^2^+2Fc^2^)/3'
_refine_ls_weighting_scheme calc
_refine_ls_wR_factor_gt 0.0847
_refine_ls_wR_factor_ref 0.1006
_reflns_number_gt 816
_reflns_number_total 1375
_reflns_threshold_expression >2sigma(I)
_cod_data_source_file jp2040339_si_011.cif
_cod_data_source_block s
_cod_depositor_comments
;
The following automatic conversions were performed:

'_symmetry_cell_setting' value 'Monoclinic' changed to 'monoclinic'
according to /home/saulius/struct/CIF-dictionaries/cif_core.dic
dictionary named 'cif_core.dic' version 2.4.1 from 2010-06-29.

Automatic conversion script
Id: cif_fix_values 1715 2011-07-08 13:25:40Z adriana 

The following automatic conversions were performed:

'_exptl_crystal_density_meas' value 'not measured' was changed to '?'
- the value is perceived as not measured.

Automatic conversion script
Id: cif_fix_values 3008 2015-01-20 13:52:24Z robertas 
;
_cod_original_sg_symbol_H-M P21/n
_cod_database_code 1501740

loop_
_symmetry_equiv_pos_as_xyz
'x, y, z'
'-x+1/2, y+1/2, -z+1/2'
'-x, -y, -z'
'x-1/2, -y-1/2, z-1/2'

loop_
_atom_site_label
_atom_site_type_symbol
_atom_site_fract_x
_atom_site_fract_y
_atom_site_fract_z
_atom_site_U_iso_or_equiv
_atom_site_adp_type
_atom_site_occupancy
_atom_site_symmetry_multiplicity
_atom_site_calc_flag
_atom_site_refinement_flags
O1 O 0.37657(19) 0.0511(2) 0.08753(13) 0.0965(7) Uani 1 1 d .
C4A C 0.5279(2) -0.0848(3) 0.25653(18) 0.0571(7) Uani 1 1 d .
C8A C 0.3253(2) -0.0410(2) 0.37015(17) 0.0562(6) Uani 1 1 d .
C9 C 0.4748(2) -0.0357(2) 0.44511(15) 0.0521(6) Uani 1 1 d .
C9A C 0.5631(2) -0.1108(3) 0.38185(17) 0.0545(6) Uani 1 1 d .
C4 C 0.6109(3) -0.1478(3) 0.19407(19) 0.0729(8) Uani 1 1 d .
H4 H 0.5895 -0.1279 0.1114 0.087 Uiso 1 1 calc R
C1 C 0.6754(3) -0.2071(3) 0.43877(19) 0.0664(7) Uani 1 1 d .
H1 H 0.6979 -0.2292 0.5212 0.080 Uiso 1 1 calc R
C10A C 0.2896(3) -0.0095(3) 0.24621(18) 0.0620(7) Uani 1 1 d .
C11 C 0.3978(3) -0.0033(3) 0.18896(18) 0.0648(7) Uani 1 1 d .
C8 C 0.2200(3) -0.0769(3) 0.4163(2) 0.0734(8) Uani 1 1 d .
H8 H 0.2425 -0.1043 0.4978 0.088 Uiso 1 1 calc R
C2 C 0.7538(3) -0.2701(3) 0.3750(2) 0.0760(8) Uani 1 1 d .
H2 H 0.8283 -0.3349 0.4144 0.091 Uiso 1 1 calc R
C3 C 0.7228(3) -0.2380(3) 0.2538(2) 0.0808(8) Uani 1 1 d .
H3 H 0.7784 -0.2780 0.2120 0.097 Uiso 1 1 calc R
C7 C 0.0834(3) -0.0723(3) 0.3430(3) 0.0895(9) Uani 1 1 d .
H7 H 0.0141 -0.0980 0.3747 0.107 Uiso 1 1 calc R
C5 C 0.1505(3) -0.0004(3) 0.1740(2) 0.0859(9) Uani 1 1 d .
H5 H 0.1265 0.0259 0.0921 0.103 Uiso 1 1 calc R
C6 C 0.0489(3) -0.0299(4) 0.2229(3) 0.1011(10) Uani 1 1 d .
H6 H -0.0439 -0.0213 0.1746 0.121 Uiso 1 1 calc R

loop_
_atom_site_aniso_label
_atom_site_aniso_U_11
_atom_site_aniso_U_22
_atom_site_aniso_U_33
_atom_site_aniso_U_23
_atom_site_aniso_U_13
_atom_site_aniso_U_12
O1 0.1392(17) 0.1013(15) 0.0513(9) 0.0181(9) 0.0351(10) 0.0249(12)
C4A 0.0703(17) 0.0588(16) 0.0456(11) -0.0030(11) 0.0242(12) -0.0046(14)
C8A 0.0634(17) 0.0552(16) 0.0511(12) -0.0033(10) 0.0207(12) 0.0008(13)
C9 0.0596(15) 0.0593(16) 0.0412(10) 0.0050(10) 0.0219(12) -0.0023(13)
C9A 0.0625(16) 0.0567(16) 0.0470(12) -0.0011(11) 0.0220(11) -0.0043(14)
C4 0.093(2) 0.080(2) 0.0553(14) -0.0058(13) 0.0383(15) -0.0092(17)
C1 0.0741(18) 0.0702(18) 0.0568(13) 0.0002(13) 0.0243(13) 0.0015(15)
C10A 0.0712(18) 0.0626(17) 0.0465(12) -0.0039(11) 0.0123(13) 0.0085(14)
C11 0.094(2) 0.0594(17) 0.0415(12) -0.0028(11) 0.0240(13) 0.0014(15)
C8 0.072(2) 0.081(2) 0.0686(15) -0.0057(13) 0.0254(16) -0.0079(16)
C2 0.074(2) 0.078(2) 0.0752(16) -0.0065(14) 0.0244(15) 0.0085(15)
C3 0.082(2) 0.093(2) 0.0808(18) -0.0116(15) 0.0440(16) 0.0067(17)
C7 0.067(2) 0.098(2) 0.106(2) -0.0133(17) 0.0325(18) -0.0066(17)
C5 0.088(2) 0.092(2) 0.0676(16) -0.0038(14) 0.0131(17) 0.0218(18)
C6 0.074(2) 0.114(3) 0.100(2) -0.0122(18) 0.0093(18) 0.0189(19)

loop_
_atom_type_symbol
_atom_type_description
_atom_type_scat_dispersion_real
_atom_type_scat_dispersion_imag
_atom_type_scat_source
C C 0.0033 0.0016 'International Tables Vol C Tables 4.2.6.8 and 6.1.1.4'
H H 0.0000 0.0000 'International Tables Vol C Tables 4.2.6.8 and 6.1.1.4'
O O 0.0106 0.0060 'International Tables Vol C Tables 4.2.6.8 and 6.1.1.4'

loop_
_geom_angle_atom_site_label_1
_geom_angle_atom_site_label_2
_geom_angle_atom_site_label_3
_geom_angle
_geom_angle_site_symmetry_1
C4 C4A C9A 119.6(2) .
C4 C4A C11 120.1(2) .
C9A C4A C11 120.1(2) .
C8 C8A C10A 118.5(2) .
C8 C8A C9 123.90(19) .
C10A C8A C9 117.6(2) .
C9 C9 C8A 124.0(3) 3_656
C9 C9 C9A 124.1(3) 3_656
C8A C9 C9A 111.81(16) .
C1 C9A C4A 118.3(2) .
C1 C9A C9 124.18(18) .
C4A C9A C9 117.5(2) .
C3 C4 C4A 120.4(2) .
C2 C1 C9A 121.0(2) .
C5 C10A C8A 119.8(2) .
C5 C10A C11 119.7(2) .
C8A C10A C11 120.1(2) .
O1 C11 C10A 122.4(2) .
O1 C11 C4A 122.2(2) .
C10A C11 C4A 114.95(19) .
C7 C8 C8A 120.8(2) .
C3 C2 C1 120.3(2) .
C4 C3 C2 120.3(2) .
C6 C7 C8 120.1(3) .
C6 C5 C10A 120.3(3) .
C5 C6 C7 120.2(3) .

loop_
_geom_bond_atom_site_label_1
_geom_bond_atom_site_label_2
_geom_bond_distance
_geom_bond_site_symmetry_2
O1 C11 1.221(2) .
C4A C4 1.399(3) .
C4A C9A 1.400(3) .
C4A C11 1.475(3) .
C8A C8 1.391(3) .
C8A C10A 1.393(3) .
C8A C9 1.487(3) .
C9 C9 1.354(4) 3_656
C9 C9A 1.491(3) .
C9A C1 1.389(3) .
C4 C3 1.364(3) .
C1 C2 1.375(3) .
C10A C5 1.392(3) .
C10A C11 1.475(3) .
C8 C7 1.373(3) .
C2 C3 1.368(3) .
C7 C6 1.373(3) .
C5 C6 1.368(4) .

loop_
_geom_torsion_atom_site_label_1
_geom_torsion_atom_site_label_2
_geom_torsion_atom_site_label_3
_geom_torsion_atom_site_label_4
_geom_torsion
_geom_torsion_site_symmetry_1
_geom_torsion_site_symmetry_3
_geom_torsion_site_symmetry_4
C8 C8A C9 C9 -45.8(4) . . 3_656
C10A C8A C9 C9 134.9(3) . . 3_656
C8 C8A C9 C9A 137.3(2) . . .
C10A C8A C9 C9A -42.0(2) . . .
C4 C4A C9A C1 -3.9(3) . . .
C11 C4A C9A C1 170.9(2) . . .
C4 C4A C9A C9 177.46(19) . . .
C11 C4A C9A C9 -7.8(3) . . .
C9 C9 C9A C1 44.3(4) 3_656 . .
C8A C9 C9A C1 -138.8(2) . . .
C9 C9 C9A C4A -137.2(3) 3_656 . .
C8A C9 C9A C4A 39.8(3) . . .
C9A C4A C4 C3 2.1(3) . . .
C11 C4A C4 C3 -172.7(2) . . .
C4A C9A C1 C2 2.7(3) . . .
C9 C9A C1 C2 -178.8(2) . . .
C8 C8A C10A C5 5.9(3) . . .
C9 C8A C10A C5 -174.8(2) . . .
C8 C8A C10A C11 -167.3(2) . . .
C9 C8A C10A C11 12.0(3) . . .
C5 C10A C11 O1 20.5(3) . . .
C8A C10A C11 O1 -166.3(2) . . .
C5 C10A C11 C4A -152.3(2) . . .
C8A C10A C11 C4A 21.0(3) . . .
C4 C4A C11 O1 -21.1(3) . . .
C9A C4A C11 O1 164.1(2) . . .
C4 C4A C11 C10A 151.6(2) . . .
C9A C4A C11 C10A -23.1(3) . . .
C10A C8A C8 C7 -3.9(3) . . .
C9 C8A C8 C7 176.8(2) . . .
C9A C1 C2 C3 0.4(4) . . .
C4A C4 C3 C2 1.1(4) . . .
C1 C2 C3 C4 -2.4(4) . . .
C8A C8 C7 C6 -0.9(4) . . .
C8A C10A C5 C6 -3.3(4) . . .
C11 C10A C5 C6 169.9(2) . . .
C10A C5 C6 C7 -1.5(4) . . .
C8 C7 C6 C5 3.6(4) . . .
C8A C9 C9 C9A 3.4(4) . 3_656 3_656
C9A C9 C9 C8A -3.4(4) . 3_656 3_656
C9A C9 C9 C8A 176.6(4) . 3_656 .
